data_1549787
loop_
_publ_author_name
'Faizova, Radmila'
'White, Sarah'
'Scopelliti, Rosario'
'Mazzanti, Marinella'

_publ_section_title
;
 The effect of iron binding on uranyl(v) stability.
;
_journal_issue 38
_journal_name_full 'Chemical science'
_journal_page_first 7520
_journal_page_last 7527
_journal_paper_doi 10.1039/c8sc02099j
_journal_volume 9
_journal_year 2018
_chemical_formula_moiety 'C64 H64 Fe N10 O10 U2'
_chemical_formula_sum 'C64 H64 Fe N10 O10 U2'
_chemical_formula_weight 1665.16
_space_group_crystal_system monoclinic
_space_group_IT_number 15
_space_group_name_Hall '-C 2yc'
_space_group_name_H-M_alt 'C 1 2/c 1'
_symmetry_space_group_name_Hall '-C 2yc'
_symmetry_space_group_name_H-M 'C 1 2/c 1'
_atom_sites_solution_hydrogens geom
_atom_sites_solution_primary direct
_atom_sites_solution_secondary difmap
_audit_creation_method SHELXL-2018/1
_audit_update_record
;
2018-05-09 deposited with the CCDC.
2018-08-01 downloaded from the CCDC.
;
_cell_angle_alpha 90
_cell_angle_beta 145.84(3)
_cell_angle_gamma 90
_cell_formula_units_Z 4
_cell_length_a 46.746(5)
_cell_length_b 13.2744(3)
_cell_length_c 24.296(3)
_cell_measurement_reflns_used 18539
_cell_measurement_temperature 100.01(10)
_cell_measurement_theta_max 75.8310
_cell_measurement_theta_min 3.7100
_cell_volume 8465(7)
_computing_cell_refinement 'CrysAlisPro 1.171.38.46 (Rigaku OD, 2015)'
_computing_data_collection 'CrysAlisPro 1.171.38.46 (Rigaku OD, 2015)'
_computing_data_reduction 'CrysAlisPro 1.171.38.46 (Rigaku OD, 2015)'
_computing_molecular_graphics 'Olex2 (Dolomanov et al., 2009)'
_computing_publication_material 'CIFTAB (Sheldrick, 2016)'
_computing_structure_refinement 'SHELXL-2018/1 (Sheldrick, 2018)'
_computing_structure_solution 'SHELXT (Sheldrick, 2015)'
_diffrn_ambient_environment N~2~
_diffrn_ambient_temperature 100.01(10)
_diffrn_detector 'CCD plate'
_diffrn_detector_area_resol_mean 5.2817
_diffrn_detector_type AtlasS2
_diffrn_measured_fraction_theta_full 0.999
_diffrn_measured_fraction_theta_max 0.984
_diffrn_measurement_details
;
List of Runs (angles in degrees, time in seconds):

  # Type    Start    End  Width  t~exp~   \w     \q     \k     \f   Frames
#--------------------------------------------------------------------------
  1  \w    -65.00  32.00   1.00    3.74    --  -40.91  38.00 -30.00   97
  2  \w     71.00 103.00   1.00    3.74    --   40.91 162.00 -41.00   32
  3  \w    109.00 178.00   1.00   14.96    --  111.85  61.00-150.00   69
  4  \w    128.00 165.00   1.00   14.96    --  111.85 -15.00  30.00   37
  5  \w     89.00 171.00   1.00   14.96    --  111.85  77.00  90.00   82
  6  \w    152.00 178.00   1.00   14.96    --  111.85 125.00  30.00   26
  7  \w     95.00 124.00   1.00   14.96    --  111.85 125.00  30.00   29
  8  \w     86.00 159.00   1.00   14.96    --  111.85  45.00 150.00   73
  9  \w     77.00 108.00   1.00   14.96    --  111.85 -94.00 120.00   31
 10  \w     77.00 122.00   1.00   14.96    --  111.85-125.00  30.00   45
 11  \w     58.00 138.00   1.00   14.96    --  111.85 -45.00 -90.00   80
 12  \w     71.00 109.00   1.00   14.96    --  111.85 -94.00-180.00   38
 13  \w     43.00  97.00   1.00    3.74    --   40.91-125.00-180.00   54
 14  \w     42.00  93.00   1.00   14.96    --  111.85 -94.00 -60.00   51
 15  \w     43.00 138.00   1.00   14.96    --  111.85 -61.00  60.00   95
 16  \w     48.00 138.00   1.00   14.96    --  111.85 -45.00 150.00   90
 17  \w     44.00 120.00   1.00   14.96    --  111.85-125.00  90.00   76
 18  \w     23.00  97.00   1.00    3.74    --   40.91-125.00  30.00   74
 19  \w    -75.00  39.00   1.00    3.74    --  -40.91  19.00-150.00  114
 20  \w   -115.00 -35.00   1.00    3.74    --  -40.91 -38.00  30.00   80
;
_diffrn_measurement_device 'four-circle diffractometer'
_diffrn_measurement_device_type 'SuperNova, Dual, Cu at zero, AtlasS2'
_diffrn_measurement_method '\w scans'
_diffrn_radiation_monochromator mirror
_diffrn_radiation_probe x-ray
_diffrn_radiation_type 'Cu K\a'
_diffrn_radiation_wavelength 1.54184
_diffrn_reflns_av_R_equivalents 0.0238
_diffrn_reflns_av_unetI/netI 0.0215
_diffrn_reflns_Laue_measured_fraction_full 0.999
_diffrn_reflns_Laue_measured_fraction_max 0.984
_diffrn_reflns_limit_h_max 58
_diffrn_reflns_limit_h_min -58
_diffrn_reflns_limit_k_max 16
_diffrn_reflns_limit_k_min -16
_diffrn_reflns_limit_l_max 26
_diffrn_reflns_limit_l_min -30
_diffrn_reflns_number 30689
_diffrn_reflns_point_group_measured_fraction_full 0.999
_diffrn_reflns_point_group_measured_fraction_max 0.984
_diffrn_reflns_theta_full 67.684
_diffrn_reflns_theta_max 76.184
_diffrn_reflns_theta_min 3.368
_diffrn_source 'micro-focus sealed X-ray tube'
_diffrn_source_type 'SuperNova (Cu) X-ray Source'
_exptl_absorpt_coefficient_mu 12.408
_exptl_absorpt_correction_T_max 0.831
_exptl_absorpt_correction_T_min 0.395
_exptl_absorpt_correction_type gaussian
_exptl_absorpt_process_details
;
CrysAlisPro 1.171.38.46 (Rigaku Oxford Diffraction, 2015)
Numerical absorption correction based on gaussian integration over
a multifaceted crystal model.
Empirical absorption correction using spherical harmonics,
implemented in SCALE3 ABSPACK scaling algorithm.
;
_exptl_crystal_colour 'clear pale red'
_exptl_crystal_density_diffrn 1.307
_exptl_crystal_description prism
_exptl_crystal_F_000 3232
_exptl_crystal_size_max 0.135
_exptl_crystal_size_mid 0.087
_exptl_crystal_size_min 0.025
_refine_diff_density_max 1.461
_refine_diff_density_min -0.845
_refine_diff_density_rms 0.076
_refine_ls_extinction_method none
_refine_ls_goodness_of_fit_ref 1.069
_refine_ls_hydrogen_treatment constr
_refine_ls_matrix_type full
_refine_ls_number_parameters 394
_refine_ls_number_reflns 8737
_refine_ls_number_restraints 0
_refine_ls_restrained_S_all 1.069
_refine_ls_R_factor_all 0.0192
_refine_ls_R_factor_gt 0.0182
_refine_ls_shift/su_max 0.005
_refine_ls_shift/su_mean 0.000
_refine_ls_structure_factor_coef Fsqd
_refine_ls_weighting_details 'w=1/[\s^2^(Fo^2^)+(0.0260P)^2^+6.8282P] where P=(Fo^2^+2Fc^2^)/3'
_refine_ls_weighting_scheme calc
_refine_ls_wR_factor_gt 0.0480
_refine_ls_wR_factor_ref 0.0484
_reflns_Friedel_coverage 0.000
_reflns_number_gt 8306
_reflns_number_total 8737
_reflns_threshold_expression 'I > 2\s(I)'
_cod_data_source_file c8sc02099j2.cif
_cod_data_source_block shelx
_cod_depositor_comments 'Adding full bibliography for 1549786--1549792.cif.'
_cod_original_cell_volume 8465(4)
_cod_database_code 1549787
_shelx_shelxl_version_number 2018/1
_shelx_space_group_comment
;
The symmetry employed for this shelxl refinement is uniquely defined
by the following loop, which should always be used as a source of
symmetry information in preference to the above space-group names.
They are only intended as comments.
;

loop_
_space_group_symop_operation_xyz
'x, y, z'
'-x, y, -z+1/2'
'x+1/2, y+1/2, z'
'-x+1/2, y+1/2, -z+1/2'
'-x, -y, -z'
'x, -y, z-1/2'
'-x+1/2, -y+1/2, -z'
'x+1/2, -y+1/2, z-1/2'

loop_
_atom_site_label
_atom_site_type_symbol
_atom_site_fract_x
_atom_site_fract_y
_atom_site_fract_z
_atom_site_U_iso_or_equiv
_atom_site_adp_type
_atom_site_occupancy
_atom_site_site_symmetry_order
_atom_site_calc_flag
_atom_site_refinement_flags_posn
_atom_site_refinement_flags_adp
_atom_site_refinement_flags_occupancy
U1 U 0.25447(2) 0.57406(2) 0.70373(2) 0.01573(3) Uani 1 1 d . . .
Fe1 Fe 0.500000 0.500000 1.000000 0.01842(10) Uani 1 2 d S . P
O1 O 0.20292(7) 0.44472(13) 0.60308(13) 0.0234(3) Uani 1 1 d . . .
O2 O 0.18588(6) 0.67120(13) 0.58661(13) 0.0232(3) Uani 1 1 d . . .
O3 O 0.24380(7) 0.56463(12) 0.75930(13) 0.0220(3) Uani 1 1 d . . .
O4 O 0.27029(7) 0.58443(13) 0.65770(13) 0.0228(3) Uani 1 1 d . . .
O5 O 0.51436(7) 0.56690(13) 0.94998(13) 0.0240(4) Uani 1 1 d . . .
N1 N 0.30685(8) 0.40843(15) 0.79162(15) 0.0200(4) Uani 1 1 d . . .
N2 N 0.34994(7) 0.59933(15) 0.88143(14) 0.0177(4) Uani 1 1 d . . .
N3 N 0.28223(7) 0.75854(15) 0.75340(14) 0.0187(4) Uani 1 1 d . . .
N4 N 0.46003(7) 0.63512(16) 0.95737(15) 0.0204(4) Uani 1 1 d . . .
N5 N 0.42736(8) 0.43033(17) 0.85043(16) 0.0257(4) Uani 1 1 d . . .
C1 C 0.20523(10) 0.36173(18) 0.57766(18) 0.0218(5) Uani 1 1 d . . .
C2 C 0.16357(11) 0.3326(2) 0.4783(2) 0.0286(5) Uani 1 1 d . . .
H2 H 0.134235 0.374355 0.429651 0.034 Uiso 1 1 calc R U .
C3 C 0.16506(12) 0.2436(2) 0.4509(2) 0.0315(6) Uani 1 1 d . . .
H3 H 0.137134 0.225937 0.383521 0.038 Uiso 1 1 calc R U .
C4 C 0.20742(12) 0.1790(2) 0.5218(2) 0.0296(5) Uani 1 1 d . . .
H4 H 0.208306 0.118171 0.502583 0.035 Uiso 1 1 calc R U .
C5 C 0.24755(10) 0.20505(18) 0.6191(2) 0.0250(5) Uani 1 1 d . . .
H5 H 0.275493 0.160084 0.667374 0.030 Uiso 1 1 calc R U .
C6 C 0.24804(10) 0.29678(17) 0.64868(19) 0.0216(5) Uani 1 1 d . . .
C7 C 0.29373(9) 0.32215(17) 0.75251(18) 0.0211(5) Uani 1 1 d . . .
H7 H 0.316404 0.268118 0.796186 0.025 Uiso 1 1 calc R U .
C8 C 0.35787(9) 0.41263(18) 0.89814(18) 0.0222(5) Uani 1 1 d . . .
H8A H 0.384172 0.405276 0.911081 0.027 Uiso 1 1 calc R U .
H8B H 0.361784 0.356082 0.930601 0.027 Uiso 1 1 calc R U .
C9 C 0.36559(9) 0.51162(18) 0.94043(17) 0.0202(4) Uani 1 1 d . . .
H9A H 0.345457 0.511093 0.942838 0.024 Uiso 1 1 calc R U .
H9B H 0.401975 0.518691 1.008384 0.024 Uiso 1 1 calc R U .
C10 C 0.35237(9) 0.69131(18) 0.91990(18) 0.0211(5) Uani 1 1 d . . .
H10A H 0.388036 0.703253 0.988234 0.025 Uiso 1 1 calc R U .
H10B H 0.331551 0.681382 0.920290 0.025 Uiso 1 1 calc R U .
C11 C 0.33285(9) 0.78261(18) 0.85740(18) 0.0220(5) Uani 1 1 d . . .
H11A H 0.330101 0.841117 0.878118 0.026 Uiso 1 1 calc R U .
H11B H 0.356887 0.800112 0.865765 0.026 Uiso 1 1 calc R U .
C12 C 0.25906(9) 0.83348(18) 0.69490(19) 0.0217(5) Uani 1 1 d . . .
H12 H 0.275849 0.896799 0.723471 0.026 Uiso 1 1 calc R U .
C13 C 0.20975(9) 0.83180(18) 0.58929(18) 0.0214(5) Uani 1 1 d . . .
C14 C 0.19545(11) 0.91743(19) 0.5365(2) 0.0266(5) Uani 1 1 d . . .
H14 H 0.218418 0.972544 0.570456 0.032 Uiso 1 1 calc R U .
C15 C 0.14882(11) 0.92337(19) 0.4365(2) 0.0293(6) Uani 1 1 d . . .
H15 H 0.139657 0.982102 0.401832 0.035 Uiso 1 1 calc R U .
C16 C 0.11505(10) 0.8419(2) 0.38629(19) 0.0281(5) Uani 1 1 d . . .
H16 H 0.083118 0.844986 0.317111 0.034 Uiso 1 1 calc R U .
C17 C 0.12782(10) 0.75742(19) 0.43654(18) 0.0240(5) Uani 1 1 d . . .
H17 H 0.104306 0.703194 0.401565 0.029 Uiso 1 1 calc R U .
C18 C 0.17518(9) 0.75019(18) 0.53896(19) 0.0216(5) Uani 1 1 d . . .
C19 C 0.38007(9) 0.60934(17) 0.87799(17) 0.0193(4) Uani 1 1 d . . .
H19A H 0.362995 0.659451 0.826918 0.023 Uiso 1 1 calc R U .
H19B H 0.379190 0.543898 0.857064 0.023 Uiso 1 1 calc R U .
C20 C 0.43600(9) 0.64083(18) 0.97377(17) 0.0209(4) Uani 1 1 d . . .
H20A H 0.438122 0.710379 0.991683 0.025 Uiso 1 1 calc R U .
H20B H 0.453538 0.595127 1.027729 0.025 Uiso 1 1 calc R U .
C21 C 0.45285(9) 0.71307(18) 0.91501(18) 0.0222(5) Uani 1 1 d . . .
H21 H 0.433525 0.766715 0.899559 0.027 Uiso 1 1 calc R U .
C22 C 0.47137(9) 0.72676(19) 0.88873(18) 0.0235(5) Uani 1 1 d . . .
C23 C 0.45902(10) 0.8185(2) 0.84310(19) 0.0263(5) Uani 1 1 d . . .
H23 H 0.438062 0.865637 0.828527 0.032 Uiso 1 1 calc R U .
C24 C 0.47652(10) 0.8416(2) 0.81913(19) 0.0284(5) Uani 1 1 d . . .
H24 H 0.467481 0.903444 0.787636 0.034 Uiso 1 1 calc R U .
C25 C 0.50795(10) 0.7721(2) 0.84208(18) 0.0276(5) Uani 1 1 d . . .
H25 H 0.521173 0.788186 0.827803 0.033 Uiso 1 1 calc R U .
C26 C 0.51992(9) 0.6815(2) 0.88479(18) 0.0249(5) Uani 1 1 d . . .
H26 H 0.540727 0.635498 0.898083 0.030 Uiso 1 1 calc R U .
C27 C 0.50221(9) 0.65383(19) 0.90991(17) 0.0215(5) Uani 1 1 d . . .
C28 C 0.39153(10) 0.4875(2) 0.76905(19) 0.0274(5) Uani 1 1 d . . .
H28 H 0.400149 0.554178 0.772117 0.033 Uiso 1 1 calc R U .
C29 C 0.34258(11) 0.4531(3) 0.6809(2) 0.0334(6) Uani 1 1 d . . .
H29 H 0.317920 0.496178 0.625396 0.040 Uiso 1 1 calc R U .
C30 C 0.33018(11) 0.3549(3) 0.6751(2) 0.0393(7) Uani 1 1 d . . .
H30 H 0.296860 0.329575 0.615613 0.047 Uiso 1 1 calc R U .
C31 C 0.36716(12) 0.2946(2) 0.7574(2) 0.0362(6) Uani 1 1 d . . .
H31 H 0.360105 0.226327 0.755210 0.043 Uiso 1 1 calc R U .
C32 C 0.41484(10) 0.3358(2) 0.8435(2) 0.0291(5) Uani 1 1 d . . .
H32 H 0.439882 0.294555 0.900376 0.035 Uiso 1 1 calc R U .

loop_
_atom_site_aniso_label
_atom_site_aniso_U_11
_atom_site_aniso_U_22
_atom_site_aniso_U_33
_atom_site_aniso_U_23
_atom_site_aniso_U_13
_atom_site_aniso_U_12
U1 0.01525(4) 0.01472(4) 0.01857(5) -0.00025(2) 0.01426(4) -0.00055(2)
Fe1 0.0156(2) 0.0226(2) 0.0201(2) -0.00120(19) 0.0153(2) -0.00061(18)
O1 0.0201(8) 0.0165(7) 0.0265(9) -0.0037(7) 0.0180(8) -0.0035(6)
O2 0.0166(8) 0.0185(8) 0.0267(9) 0.0040(6) 0.0164(8) 0.0014(6)
O3 0.0217(8) 0.0215(8) 0.0269(9) -0.0023(6) 0.0209(8) -0.0013(6)
O4 0.0226(8) 0.0234(8) 0.0235(8) -0.0026(6) 0.0193(8) -0.0019(6)
O5 0.0224(8) 0.0291(9) 0.0270(9) 0.0022(7) 0.0217(8) 0.0030(7)
N1 0.0187(9) 0.0224(9) 0.0229(10) 0.0021(8) 0.0180(9) 0.0003(8)
N2 0.0183(9) 0.0188(9) 0.0229(9) 0.0008(7) 0.0184(9) 0.0018(7)
N3 0.0187(9) 0.0200(9) 0.0217(9) -0.0019(7) 0.0175(9) -0.0003(7)
N4 0.0177(9) 0.0244(10) 0.0235(10) -0.0036(8) 0.0179(9) -0.0027(8)
N5 0.0205(10) 0.0339(12) 0.0258(11) -0.0049(8) 0.0197(10) -0.0012(8)
C1 0.0267(12) 0.0176(11) 0.0292(12) -0.0027(9) 0.0247(11) -0.0050(9)
C2 0.0294(13) 0.0262(13) 0.0273(13) -0.0010(10) 0.0229(12) -0.0020(10)
C3 0.0385(15) 0.0271(13) 0.0286(13) -0.0059(10) 0.0277(13) -0.0075(11)
C4 0.0439(15) 0.0208(12) 0.0388(14) -0.0055(10) 0.0370(14) -0.0060(11)
C5 0.0352(13) 0.0177(11) 0.0365(13) 0.0010(10) 0.0324(13) -0.0010(10)
C6 0.0278(12) 0.0165(11) 0.0304(12) 0.0000(9) 0.0261(11) -0.0022(9)
C7 0.0246(11) 0.0173(10) 0.0279(12) 0.0042(9) 0.0230(11) 0.0029(9)
C8 0.0192(11) 0.0248(12) 0.0240(12) 0.0024(9) 0.0181(11) 0.0009(9)
C9 0.0172(10) 0.0258(12) 0.0199(11) 0.0028(9) 0.0158(10) 0.0019(9)
C10 0.0208(11) 0.0249(12) 0.0238(11) -0.0027(9) 0.0196(10) 0.0003(9)
C11 0.0202(11) 0.0219(11) 0.0265(12) -0.0042(9) 0.0198(11) -0.0026(9)
C12 0.0251(12) 0.0174(11) 0.0317(13) -0.0020(9) 0.0252(12) -0.0025(9)
C13 0.0196(11) 0.0192(11) 0.0243(11) -0.0002(9) 0.0180(11) 0.0010(9)
C14 0.0295(13) 0.0208(12) 0.0331(14) -0.0013(10) 0.0266(13) -0.0029(9)
C15 0.0319(14) 0.0251(13) 0.0312(14) 0.0054(10) 0.0262(13) 0.0011(10)
C16 0.0231(12) 0.0331(14) 0.0227(12) 0.0026(10) 0.0179(11) 0.0018(10)
C17 0.0209(11) 0.0238(12) 0.0249(12) -0.0010(9) 0.0185(11) -0.0017(9)
C18 0.0228(11) 0.0195(11) 0.0294(12) 0.0018(9) 0.0229(11) 0.0018(9)
C19 0.0207(11) 0.0204(11) 0.0240(11) -0.0017(9) 0.0199(10) -0.0006(9)
C20 0.0190(11) 0.0248(11) 0.0248(11) -0.0028(9) 0.0193(10) -0.0008(9)
C21 0.0195(11) 0.0215(11) 0.0279(12) -0.0046(9) 0.0200(11) -0.0023(9)
C22 0.0208(11) 0.0251(12) 0.0263(12) -0.0032(9) 0.0198(11) -0.0043(9)
C23 0.0229(12) 0.0254(12) 0.0264(12) -0.0045(10) 0.0196(11) -0.0046(10)
C24 0.0244(12) 0.0290(13) 0.0247(12) -0.0041(10) 0.0190(11) -0.0087(10)
C25 0.0215(12) 0.0395(14) 0.0217(11) -0.0049(10) 0.0179(11) -0.0093(10)
C26 0.0171(11) 0.0399(14) 0.0200(11) -0.0030(10) 0.0158(10) -0.0020(10)
C27 0.0145(10) 0.0301(12) 0.0185(11) -0.0040(9) 0.0134(10) -0.0047(9)
C28 0.0240(12) 0.0384(14) 0.0234(12) -0.0052(10) 0.0203(11) -0.0013(11)
C29 0.0233(12) 0.0588(18) 0.0226(12) -0.0022(12) 0.0198(12) 0.0006(12)
C30 0.0264(13) 0.068(2) 0.0283(14) -0.0163(14) 0.0235(13) -0.0190(14)
C31 0.0352(15) 0.0470(17) 0.0372(15) -0.0139(13) 0.0320(14) -0.0166(13)
C32 0.0256(13) 0.0356(14) 0.0307(13) -0.0052(11) 0.0242(12) -0.0043(11)

loop_
_atom_type_symbol
_atom_type_description
_atom_type_scat_dispersion_real
_atom_type_scat_dispersion_imag
_atom_type_scat_source
C C 0.0181 0.0091 'International Tables Vol C Tables 4.2.6.8 and 6.1.1.4'
H H 0.0000 0.0000 'International Tables Vol C Tables 4.2.6.8 and 6.1.1.4'
Fe Fe -1.1336 3.1974 'International Tables Vol C Tables 4.2.6.8 and 6.1.1.4'
N N 0.0311 0.0180 'International Tables Vol C Tables 4.2.6.8 and 6.1.1.4'
O O 0.0492 0.0322 'International Tables Vol C Tables 4.2.6.8 and 6.1.1.4'
U U -4.3638 13.4090 'International Tables Vol C Tables 4.2.6.8 and 6.1.1.4'

loop_
_exptl_crystal_face_index_h
_exptl_crystal_face_index_k
_exptl_crystal_face_index_l
_exptl_crystal_face_perp_dist
-7 5 -4 0.0496
-17 7 5 0.0443
-19 3 14 0.0595
15 -7 -3 0.0339
18 -4 -13 0.0527
4 8 1 0.0073
12 6 -10 0.0330
-4 -8 -1 0.0173
17 -3 -1 0.0325
3 -7 3 0.0407
-12 -2 -3 0.0488
-21 0 3 0.0495
-28 1 9 0.0608
27 -4 -12 0.0495

loop_
_geom_angle_atom_site_label_1
_geom_angle_atom_site_label_2
_geom_angle_atom_site_label_3
_geom_angle
_geom_angle_site_symmetry_1
_geom_angle_site_symmetry_3
O4 U1 O3 175.52(8) . .
O4 U1 O2 93.43(8) . .
O3 U1 O2 89.95(8) . .
O4 U1 O1 90.25(8) . .
O3 U1 O1 92.90(7) . .
O2 U1 O1 86.43(8) . .
O4 U1 N3 84.85(7) . .
O3 U1 N3 93.46(7) . .
O2 U1 N3 71.33(7) . .
O1 U1 N3 156.84(7) . .
O4 U1 N1 89.02(7) . .
O3 U1 N1 88.98(7) . .
O2 U1 N1 157.53(6) . .
O1 U1 N1 71.21(8) . .
N3 U1 N1 131.13(7) . .
O4 U1 N2 89.92(7) . .
O3 U1 N2 85.61(7) . .
O2 U1 N2 136.50(7) . .
O1 U1 N2 136.96(7) . .
N3 U1 N2 65.81(6) . .
N1 U1 N2 65.75(7) . .
O5 Fe1 O5 180.00(9) 5_667 .
O5 Fe1 N4 93.91(7) 5_667 .
O5 Fe1 N4 86.09(7) . .
O5 Fe1 N4 86.09(7) 5_667 5_667
O5 Fe1 N4 93.90(7) . 5_667
N4 Fe1 N4 180.0 . 5_667
O5 Fe1 N5 88.99(8) 5_667 .
O5 Fe1 N5 91.01(8) . .
N4 Fe1 N5 90.93(8) . .
N4 Fe1 N5 89.07(8) 5_667 .
O5 Fe1 N5 91.01(8) 5_667 5_667
O5 Fe1 N5 88.99(8) . 5_667
N4 Fe1 N5 89.06(8) . 5_667
N4 Fe1 N5 90.94(8) 5_667 5_667
N5 Fe1 N5 180.0 . 5_667
C1 O1 U1 136.70(16) . .
C18 O2 U1 133.16(15) . .
C27 O5 Fe1 133.30(16) . .
C7 N1 C8 115.1(2) . .
C7 N1 U1 127.10(17) . .
C8 N1 U1 117.81(15) . .
C10 N2 C19 112.35(18) . .
C10 N2 C9 108.48(18) . .
C19 N2 C9 113.06(18) . .
C10 N2 U1 106.45(13) . .
C19 N2 U1 108.81(14) . .
C9 N2 U1 107.37(14) . .
C12 N3 C11 114.6(2) . .
C12 N3 U1 126.01(17) . .
C11 N3 U1 118.83(14) . .
C21 N4 C20 114.9(2) . .
C21 N4 Fe1 127.17(16) . .
C20 N4 Fe1 117.92(15) . .
C32 N5 C28 117.5(2) . .
C32 N5 Fe1 120.21(19) . .
C28 N5 Fe1 121.08(18) . .
O1 C1 C2 120.1(2) . .
O1 C1 C6 121.4(2) . .
C2 C1 C6 118.4(2) . .
C3 C2 C1 120.6(3) . .
C3 C2 H2 119.7 . .
C1 C2 H2 119.7 . .
C2 C3 C4 120.8(3) . .
C2 C3 H3 119.6 . .
C4 C3 H3 119.6 . .
C5 C4 C3 119.1(2) . .
C5 C4 H4 120.4 . .
C3 C4 H4 120.4 . .
C4 C5 C6 121.3(3) . .
C4 C5 H5 119.3 . .
C6 C5 H5 119.3 . .
C5 C6 C1 119.7(2) . .
C5 C6 C7 117.8(2) . .
C1 C6 C7 122.5(2) . .
N1 C7 C6 127.6(2) . .
N1 C7 H7 116.2 . .
C6 C7 H7 116.2 . .
N1 C8 C9 110.8(2) . .
N1 C8 H8A 109.5 . .
C9 C8 H8A 109.5 . .
N1 C8 H8B 109.5 . .
C9 C8 H8B 109.5 . .
H8A C8 H8B 108.1 . .
N2 C9 C8 111.96(19) . .
N2 C9 H9A 109.2 . .
C8 C9 H9A 109.2 . .
N2 C9 H9B 109.2 . .
C8 C9 H9B 109.2 . .
H9A C9 H9B 107.9 . .
N2 C10 C11 110.91(19) . .
N2 C10 H10A 109.5 . .
C11 C10 H10A 109.5 . .
N2 C10 H10B 109.5 . .
C11 C10 H10B 109.5 . .
H10A C10 H10B 108.0 . .
N3 C11 C10 108.86(19) . .
N3 C11 H11A 109.9 . .
C10 C11 H11A 109.9 . .
N3 C11 H11B 109.9 . .
C10 C11 H11B 109.9 . .
H11A C11 H11B 108.3 . .
N3 C12 C13 126.7(2) . .
N3 C12 H12 116.6 . .
C13 C12 H12 116.6 . .
C14 C13 C18 119.4(2) . .
C14 C13 C12 117.5(2) . .
C18 C13 C12 123.1(2) . .
C15 C14 C13 121.4(2) . .
C15 C14 H14 119.3 . .
C13 C14 H14 119.3 . .
C14 C15 C16 119.3(2) . .
C14 C15 H15 120.3 . .
C16 C15 H15 120.3 . .
C17 C16 C15 120.5(3) . .
C17 C16 H16 119.8 . .
C15 C16 H16 119.8 . .
C16 C17 C18 121.0(2) . .
C16 C17 H17 119.5 . .
C18 C17 H17 119.5 . .
O2 C18 C17 120.4(2) . .
O2 C18 C13 121.2(2) . .
C17 C18 C13 118.4(2) . .
N2 C19 C20 116.37(19) . .
N2 C19 H19A 108.2 . .
C20 C19 H19A 108.2 . .
N2 C19 H19B 108.2 . .
C20 C19 H19B 108.2 . .
H19A C19 H19B 107.3 . .
N4 C20 C19 107.43(18) . .
N4 C20 H20A 110.2 . .
C19 C20 H20A 110.2 . .
N4 C20 H20B 110.2 . .
C19 C20 H20B 110.2 . .
H20A C20 H20B 108.5 . .
N4 C21 C22 126.4(2) . .
N4 C21 H21 116.8 . .
C22 C21 H21 116.8 . .
C23 C22 C27 120.1(2) . .
C23 C22 C21 116.7(2) . .
C27 C22 C21 123.2(2) . .
C24 C23 C22 121.7(2) . .
C24 C23 H23 119.1 . .
C22 C23 H23 119.1 . .
C23 C24 C25 118.7(3) . .
C23 C24 H24 120.7 . .
C25 C24 H24 120.7 . .
C26 C25 C24 121.1(2) . .
C26 C25 H25 119.5 . .
C24 C25 H25 119.5 . .
C25 C26 C27 122.2(2) . .
C25 C26 H26 118.9 . .
C27 C26 H26 118.9 . .
O5 C27 C26 120.1(2) . .
O5 C27 C22 123.8(2) . .
C26 C27 C22 116.2(2) . .
N5 C28 C29 122.8(3) . .
N5 C28 H28 118.6 . .
C29 C28 H28 118.6 . .
C30 C29 C28 119.0(3) . .
C30 C29 H29 120.5 . .
C28 C29 H29 120.5 . .
C31 C30 C29 118.8(3) . .
C31 C30 H30 120.6 . .
C29 C30 H30 120.6 . .
C30 C31 C32 118.6(3) . .
C30 C31 H31 120.7 . .
C32 C31 H31 120.7 . .
N5 C32 C31 123.4(3) . .
N5 C32 H32 118.3 . .
C31 C32 H32 118.3 . .

loop_
_geom_bond_atom_site_label_1
_geom_bond_atom_site_label_2
_geom_bond_distance
_geom_bond_site_symmetry_2
U1 O4 1.7851(18) .
U1 O3 1.7892(18) .
U1 O2 2.223(2) .
U1 O1 2.2321(18) .
U1 N3 2.558(2) .
U1 N1 2.595(2) .
U1 N2 2.604(3) .
Fe1 O5 2.0164(18) 5_667
Fe1 O5 2.0165(18) .
Fe1 N4 2.140(2) .
Fe1 N4 2.140(2) 5_667
Fe1 N5 2.274(3) .
Fe1 N5 2.274(3) 5_667
O1 C1 1.310(3) .
O2 C18 1.316(3) .
O5 C27 1.299(3) .
N1 C7 1.275(3) .
N1 C8 1.474(3) .
N2 C10 1.484(3) .
N2 C19 1.484(3) .
N2 C9 1.487(3) .
N3 C12 1.279(3) .
N3 C11 1.480(3) .
N4 C21 1.292(3) .
N4 C20 1.472(3) .
N5 C32 1.335(4) .
N5 C28 1.345(4) .
C1 C2 1.411(4) .
C1 C6 1.418(4) .
C2 C3 1.385(4) .
C2 H2 0.9500 .
C3 C4 1.406(4) .
C3 H3 0.9500 .
C4 C5 1.375(4) .
C4 H4 0.9500 .
C5 C6 1.404(3) .
C5 H5 0.9500 .
C6 C7 1.457(4) .
C7 H7 0.9500 .
C8 C9 1.516(3) .
C8 H8A 0.9900 .
C8 H8B 0.9900 .
C9 H9A 0.9900 .
C9 H9B 0.9900 .
C10 C11 1.521(3) .
C10 H10A 0.9900 .
C10 H10B 0.9900 .
C11 H11A 0.9900 .
C11 H11B 0.9900 .
C12 C13 1.452(4) .
C12 H12 0.9500 .
C13 C14 1.402(3) .
C13 C18 1.418(3) .
C14 C15 1.377(4) .
C14 H14 0.9500 .
C15 C16 1.400(4) .
C15 H15 0.9500 .
C16 C17 1.378(4) .
C16 H16 0.9500 .
C17 C18 1.409(4) .
C17 H17 0.9500 .
C19 C20 1.535(3) .
C19 H19A 0.9900 .
C19 H19B 0.9900 .
C20 H20A 0.9900 .
C20 H20B 0.9900 .
C21 C22 1.451(3) .
C21 H21 0.9500 .
C22 C23 1.410(4) .
C22 C27 1.433(3) .
C23 C24 1.375(4) .
C23 H23 0.9500 .
C24 C25 1.402(4) .
C24 H24 0.9500 .
C25 C26 1.370(4) .
C25 H25 0.9500 .
C26 C27 1.425(3) .
C26 H26 0.9500 .
C28 C29 1.386(4) .
C28 H28 0.9500 .
C29 C30 1.385(5) .
C29 H29 0.9500 .
C30 C31 1.382(5) .
C30 H30 0.9500 .
C31 C32 1.388(4) .
C31 H31 0.9500 .
C32 H32 0.9500 .

loop_
_geom_torsion_atom_site_label_1
_geom_torsion_atom_site_label_2
_geom_torsion_atom_site_label_3
_geom_torsion_atom_site_label_4
_geom_torsion
U1 O1 C1 C2 -136.5(2)
U1 O1 C1 C6 46.6(3)
O1 C1 C2 C3 -178.2(2)
C6 C1 C2 C3 -1.3(4)
C1 C2 C3 C4 1.9(4)
C2 C3 C4 C5 0.3(4)
C3 C4 C5 C6 -3.0(4)
C4 C5 C6 C1 3.6(4)
C4 C5 C6 C7 -175.2(2)
O1 C1 C6 C5 175.5(2)
C2 C1 C6 C5 -1.4(3)
O1 C1 C6 C7 -5.8(4)
C2 C1 C6 C7 177.3(2)
C8 N1 C7 C6 -174.1(2)
U1 N1 C7 C6 4.7(4)
C5 C6 C7 N1 162.8(2)
C1 C6 C7 N1 -15.9(4)
C7 N1 C8 C9 -168.9(2)
U1 N1 C8 C9 12.1(2)
C10 N2 C9 C8 172.83(19)
C19 N2 C9 C8 -61.9(3)
U1 N2 C9 C8 58.2(2)
N1 C8 C9 N2 -47.5(3)
C19 N2 C10 C11 58.6(3)
C9 N2 C10 C11 -175.64(18)
U1 N2 C10 C11 -60.4(2)
C12 N3 C11 C10 171.8(2)
U1 N3 C11 C10 -16.1(2)
N2 C10 C11 N3 51.6(2)
C11 N3 C12 C13 178.4(2)
U1 N3 C12 C13 6.9(3)
N3 C12 C13 C14 -168.1(2)
N3 C12 C13 C18 14.8(4)
C18 C13 C14 C15 -1.0(4)
C12 C13 C14 C15 -178.3(2)
C13 C14 C15 C16 -0.3(4)
C14 C15 C16 C17 1.3(4)
C15 C16 C17 C18 -0.9(4)
U1 O2 C18 C17 135.4(2)
U1 O2 C18 C13 -47.4(3)
C16 C17 C18 O2 176.7(2)
C16 C17 C18 C13 -0.5(4)
C14 C13 C18 O2 -175.7(2)
C12 C13 C18 O2 1.4(4)
C14 C13 C18 C17 1.5(4)
C12 C13 C18 C17 178.6(2)
C10 N2 C19 C20 53.4(3)
C9 N2 C19 C20 -69.8(3)
U1 N2 C19 C20 170.98(16)
C21 N4 C20 C19 82.7(2)
Fe1 N4 C20 C19 -95.09(19)
N2 C19 C20 N4 173.76(19)
C20 N4 C21 C22 -178.9(2)
Fe1 N4 C21 C22 -1.3(4)
N4 C21 C22 C23 -179.8(2)
N4 C21 C22 C27 -1.9(4)
C27 C22 C23 C24 -1.1(4)
C21 C22 C23 C24 176.9(2)
C22 C23 C24 C25 -0.8(4)
C23 C24 C25 C26 2.0(4)
C24 C25 C26 C27 -1.4(4)
Fe1 O5 C27 C26 177.84(17)
Fe1 O5 C27 C22 -1.9(4)
C25 C26 C27 O5 179.8(2)
C25 C26 C27 C22 -0.5(4)
C23 C22 C27 O5 -178.6(2)
C21 C22 C27 O5 3.5(4)
C23 C22 C27 C26 1.7(3)
C21 C22 C27 C26 -176.2(2)
C32 N5 C28 C29 2.1(4)
Fe1 N5 C28 C29 -165.4(2)
N5 C28 C29 C30 -1.9(4)
C28 C29 C30 C31 -0.2(4)
C29 C30 C31 C32 1.9(4)
C28 N5 C32 C31 -0.3(4)
Fe1 N5 C32 C31 167.3(2)
C30 C31 C32 N5 -1.7(4)
